data_4323874
loop_
_publ_author_name
'Zhong Zhang'
'Jeffrey L. Petersen'
'Alan M. Stolzenberg'

_publ_section_title
;
 F430 Model Chemistry. A Reexamination of the
 [1,4,7,10,13-Pentaazacyclohexadecane-14,16-dionato(2-)]nickel(II)-Induced
 Formation of Methane from Methyl Coenzyme-M
;
_journal_name_full 'Inorganic Chemistry'
_journal_page_first 4649
_journal_page_last 4655
_journal_paper_doi 10.1021/ic960263n
_journal_volume 35
_journal_year 1996
_chemical_formula_sum 'C15 H29 N5 Ni O6'
_chemical_formula_weight 434.14
_chemical_name_systematic
;
 [1,4,7,10,13-pentaazacyclohexadecane-14,16-dione]nickel(II)diacetate
;
_space_group_IT_number 14
_symmetry_cell_setting monoclinic
_symmetry_space_group_name_Hall '-P 2ybc'
_symmetry_space_group_name_H-M 'P 1 21/c 1'
_atom_sites_solution_hydrogens geom
_atom_sites_solution_primary direct
_atom_sites_solution_secondary difmap
_audit_creation_method SHELXL
_cell_angle_alpha 90.00
_cell_angle_beta 95.370(10)
_cell_angle_gamma 90.00
_cell_formula_units_Z 4
_cell_length_a 8.234(1)
_cell_length_b 13.439(2)
_cell_length_c 18.915(2)
_cell_measurement_reflns_used 24
_cell_measurement_temperature 295(2)
_cell_measurement_theta_max 15.0
_cell_measurement_theta_min 10.0
_cell_volume 2083.9(5)
_computing_data_collection 'XSCANS 2.0'
_computing_structure_refinement 'SHELXL-93 (Sheldrick, 1993)'
_computing_structure_solution 'SHELXS-86 (Sheldrick, 1990)'
_diffrn_ambient_temperature 295(2)
_diffrn_measurement_device 'Siemens P4'
_diffrn_measurement_method 'omega scans'
_diffrn_radiation_monochromator graphite
_diffrn_radiation_source 'fine-focus sealed tube'
_diffrn_radiation_type MoK\a
_diffrn_radiation_wavelength 0.71073
_diffrn_reflns_av_R_equivalents 0.0414
_diffrn_reflns_av_sigmaI/netI 0.0423
_diffrn_reflns_limit_h_max 9
_diffrn_reflns_limit_h_min 0
_diffrn_reflns_limit_k_max 15
_diffrn_reflns_limit_k_min 0
_diffrn_reflns_limit_l_max 22
_diffrn_reflns_limit_l_min -22
_diffrn_reflns_number 3922
_diffrn_reflns_theta_max 25.00
_diffrn_reflns_theta_min 1.86
_diffrn_standards_decay_% 0
_diffrn_standards_interval_count 100
_diffrn_standards_number 3
_exptl_absorpt_coefficient_mu 0.970
_exptl_crystal_colour 'light blue'
_exptl_crystal_density_diffrn 1.384
_exptl_crystal_F_000 920
_exptl_crystal_size_max 0.65
_exptl_crystal_size_mid 0.35
_exptl_crystal_size_min 0.25
_refine_diff_density_max 0.310
_refine_diff_density_min -0.273
_refine_diff_density_rms 0.050
_refine_ls_extinction_coef 0.0008(3)
_refine_ls_extinction_expression Fc^*^=kFc[1+0.001xFc^2^\l^3^/sin(2\q)]^-1/4^
_refine_ls_extinction_method SHELXL
_refine_ls_goodness_of_fit_all 1.029
_refine_ls_goodness_of_fit_obs 1.081
_refine_ls_hydrogen_treatment 'riding model'
_refine_ls_matrix_type full
_refine_ls_number_parameters 259
_refine_ls_number_reflns 3397
_refine_ls_number_restraints 0
_refine_ls_restrained_S_all 1.045
_refine_ls_restrained_S_obs 1.081
_refine_ls_R_factor_all 0.0608
_refine_ls_R_factor_obs 0.0374
_refine_ls_shift/esd_max 0.266
_refine_ls_shift/esd_mean 0.007
_refine_ls_structure_factor_coef Fsqd
_refine_ls_weighting_details 'w=1/[\s^2^(Fo^2^)+(0.0425P)^2^+0.5012P] where P=(Fo^2^+2Fc^2^)/3'
_refine_ls_weighting_scheme calc
_refine_ls_wR_factor_all 0.0939
_refine_ls_wR_factor_obs 0.0834
_reflns_number_observed 2754
_reflns_number_total 3652
_reflns_observed_criterion >2sigma(I)
_cod_data_source_file ic960263n_1.cif
_cod_data_source_block NiL(OAc)2
_cod_depositor_comments
;
The following automatic conversions were performed:

'_refine_ls_weighting_scheme' value 'calc
w=1/[\s^2^(Fo^2^)+(0.0425P)^2^+0.5012P] where P=(Fo^2^+2Fc^2^)/3' was
changed to 'calc'. New tag '_refine_ls_weighting_details' was
created. The value of the new tag was set to
'w=1/[\s^2^(Fo^2^)+(0.0425P)^2^+0.5012P] where P=(Fo^2^+2Fc^2^)/3'.

Automatic conversion script
Id: cif_fix_values 3143 2015-03-26 13:38:13Z robertas 
;
_cod_original_sg_symbol_H-M 'P 21/c'
_cod_database_code 4323874

loop_
_symmetry_equiv_pos_as_xyz
'x, y, z'
'-x, y+1/2, -z+1/2'
'-x, -y, -z'
'x, -y-1/2, z-1/2'

loop_
_atom_site_aniso_label
_atom_site_aniso_U_11
_atom_site_aniso_U_22
_atom_site_aniso_U_33
_atom_site_aniso_U_23
_atom_site_aniso_U_13
_atom_site_aniso_U_12
Ni 0.0466(2) 0.0346(2) 0.0299(2) -0.0017(2) -0.00190(14) -0.0054(2)
O1 0.046(2) 0.089(2) 0.155(3) 0.037(2) -0.032(2) -0.0171(14)
O2 0.076(2) 0.0480(13) 0.0580(14) -0.0113(11) 0.0095(12) -0.0166(12)
O3 0.0437(12) 0.0477(12) 0.0428(11) -0.0059(9) -0.0075(9) 0.0054(10)
O4 0.0588(14) 0.0473(13) 0.0424(11) -0.0064(10) -0.0036(10) 0.0078(10)
O5 0.0571(13) 0.0422(11) 0.0363(11) -0.0031(9) -0.0108(9) -0.0095(10)
O6 0.175(3) 0.057(2) 0.088(2) -0.028(2) -0.071(2) 0.012(2)
N1 0.050(2) 0.0445(15) 0.0393(14) -0.0037(12) 0.0048(13) -0.0043(12)
N2 0.074(2) 0.0389(14) 0.0352(14) -0.0051(12) -0.0051(14) -0.0029(14)
N3 0.054(2) 0.0411(14) 0.0401(14) 0.0078(12) 0.0008(12) -0.0094(12)
N4 0.0405(14) 0.054(2) 0.0449(14) 0.0053(12) 0.0026(12) -0.0004(12)
N5 0.049(2) 0.0371(13) 0.0499(15) 0.0004(12) -0.0064(12) -0.0060(12)
C1 0.073(2) 0.062(2) 0.060(2) -0.005(2) 0.023(2) 0.001(2)
C2 0.076(3) 0.050(2) 0.060(2) -0.011(2) 0.011(2) 0.008(2)
C3 0.102(3) 0.036(2) 0.047(2) 0.0001(15) -0.001(2) 0.002(2)
C4 0.086(3) 0.040(2) 0.051(2) 0.0093(15) -0.005(2) -0.018(2)
C5 0.054(2) 0.066(2) 0.067(2) 0.020(2) 0.005(2) -0.017(2)
C6 0.054(2) 0.078(2) 0.059(2) 0.021(2) 0.017(2) 0.002(2)
C7 0.042(2) 0.054(2) 0.055(2) 0.000(2) -0.0047(15) -0.001(2)
C8 0.053(2) 0.054(2) 0.061(2) 0.006(2) -0.003(2) 0.007(2)
C9 0.054(2) 0.039(2) 0.0357(15) 0.0052(13) -0.0042(14) -0.0022(15)
C10 0.054(2) 0.041(2) 0.050(2) 0.0061(14) 0.0024(15) -0.0089(15)
C11 0.057(2) 0.054(2) 0.044(2) 0.0080(15) 0.0088(15) -0.005(2)
C12 0.044(2) 0.056(2) 0.038(2) -0.0078(14) -0.0053(14) 0.002(2)
C13 0.093(3) 0.106(3) 0.062(2) -0.038(2) -0.037(2) 0.037(3)
C14 0.065(2) 0.048(2) 0.039(2) -0.0065(15) -0.0084(14) -0.010(2)
C15 0.067(2) 0.074(2) 0.044(2) -0.001(2) -0.015(2) -0.006(2)

loop_
_atom_site_label
_atom_site_type_symbol
_atom_site_fract_x
_atom_site_fract_y
_atom_site_fract_z
_atom_site_U_iso_or_equiv
_atom_site_thermal_displace_type
_atom_site_occupancy
_atom_site_calc_flag
_atom_site_refinement_flags
_atom_site_disorder_group
Ni Ni 0.39790(5) 0.29895(3) 0.35902(2) 0.03740(13) Uani 1 d . .
O1 O 0.9401(3) 0.1332(2) 0.3517(2) 0.0991(11) Uani 1 d . .
O2 O 0.4899(3) -0.0780(2) 0.35273(12) 0.0604(6) Uani 1 d . .
O3 O 0.3596(2) 0.18302(15) 0.27713(10) 0.0455(5) Uani 1 d . .
O4 O 0.2109(3) 0.31796(15) 0.27027(10) 0.0500(5) Uani 1 d . .
O5 O 0.5775(3) 0.25660(15) 0.43480(10) 0.0461(5) Uani 1 d . .
O6 O 0.6362(5) 0.3921(2) 0.4972(2) 0.1119(13) Uani 1 d . .
N1 N 0.2183(3) 0.2386(2) 0.41769(14) 0.0445(6) Uani 1 d . .
H1A H 0.1479(37) 0.2245(22) 0.3862(16) 0.040(9) Uiso 1 d . .
N2 N 0.3370(4) 0.4303(2) 0.40124(14) 0.0500(7) Uani 1 d . .
H2A H 0.3916(40) 0.4433(25) 0.4360(17) 0.052(10) Uiso 1 d . .
N3 N 0.5556(3) 0.3815(2) 0.30165(13) 0.0452(6) Uani 1 d . .
H3A H 0.5189(40) 0.3808(24) 0.2548(18) 0.060(10) Uiso 1 d . .
N4 N 0.6954(3) 0.1653(2) 0.29579(12) 0.0466(6) Uani 1 d . .
H4A H 0.5953(3) 0.1467(2) 0.28861(12) 0.056 Uiso 1 calc R .
N5 N 0.4778(3) 0.0665(2) 0.41122(13) 0.0461(6) Uani 1 d . .
H5A H 0.5322(3) 0.1165(2) 0.42910(13) 0.055 Uiso 1 calc R .
C1 C 0.1612(5) 0.3227(3) 0.4595(2) 0.0640(10) Uani 1 d . .
H1B H 0.2289(5) 0.3278(3) 0.5042(2) 0.077 Uiso 1 calc R .
H1C H 0.0499(5) 0.3106(3) 0.4700(2) 0.077 Uiso 1 calc R .
C2 C 0.1691(5) 0.4193(3) 0.4188(2) 0.0615(9) Uani 1 d . .
H2B H 0.0949(5) 0.4173(3) 0.3759(2) 0.074 Uiso 1 calc R .
H2C H 0.1390(5) 0.4748(3) 0.4477(2) 0.074 Uiso 1 calc R .
C3 C 0.3723(5) 0.5051(2) 0.3486(2) 0.0622(10) Uani 1 d . .
H3B H 0.3661(5) 0.5714(2) 0.3683(2) 0.075 Uiso 1 calc R .
H3C H 0.2943(5) 0.5003(2) 0.3070(2) 0.075 Uiso 1 calc R .
C4 C 0.5427(5) 0.4845(2) 0.3288(2) 0.0595(9) Uani 1 d . .
H4B H 0.5696(5) 0.5314(2) 0.2927(2) 0.071 Uiso 1 calc R .
H4C H 0.6202(5) 0.4936(2) 0.3702(2) 0.071 Uiso 1 calc R .
C5 C 0.7265(4) 0.3510(3) 0.2993(2) 0.0622(10) Uani 1 d . .
H5B H 0.7767(4) 0.3439(3) 0.3475(2) 0.075 Uiso 1 calc R .
H5C H 0.7844(4) 0.4031(3) 0.2765(2) 0.075 Uiso 1 calc R .
C6 C 0.7455(4) 0.2549(3) 0.2602(2) 0.0626(10) Uani 1 d . .
H6A H 0.6826(4) 0.2594(3) 0.2143(2) 0.075 Uiso 1 calc R .
H6B H 0.8592(4) 0.2477(3) 0.2516(2) 0.075 Uiso 1 calc R .
C7 C 0.7969(4) 0.1112(2) 0.3388(2) 0.0511(8) Uani 1 d . .
C8 C 0.7355(4) 0.0167(3) 0.3697(2) 0.0567(9) Uani 1 d . .
H8A H 0.7910(4) 0.0101(3) 0.4170(2) 0.068 Uiso 1 calc R .
H8B H 0.7730(4) -0.0378(3) 0.3418(2) 0.068 Uiso 1 calc R .
C9 C 0.5549(4) -0.0011(2) 0.37634(14) 0.0435(7) Uani 1 d . .
C10 C 0.3049(4) 0.0600(2) 0.4208(2) 0.0486(8) Uani 1 d . .
H10A H 0.2846(4) -0.0008(2) 0.4462(2) 0.058 Uiso 1 calc R .
H10B H 0.2431(4) 0.0567(2) 0.3746(2) 0.058 Uiso 1 calc R .
C11 C 0.2466(4) 0.1481(2) 0.4615(2) 0.0515(8) Uani 1 d . .
H11A H 0.1459(4) 0.1302(2) 0.4811(2) 0.062 Uiso 1 calc R .
H11B H 0.3271(4) 0.1628(2) 0.5009(2) 0.062 Uiso 1 calc R .
C12 C 0.2503(4) 0.2367(2) 0.2446(2) 0.0466(8) Uani 1 d . .
C13 C 0.1704(5) 0.2039(3) 0.1740(2) 0.0897(15) Uani 1 d . .
H13A H 0.0933(24) 0.2535(10) 0.1559(7) 0.108 Uiso 1 calc R .
H13B H 0.1149(27) 0.1420(11) 0.1794(3) 0.108 Uiso 1 calc R .
H13C H 0.2519(7) 0.1954(19) 0.1413(4) 0.108 Uiso 1 calc R .
C14 C 0.6474(4) 0.3027(2) 0.4878(2) 0.0518(8) Uani 1 d . .
C15 C 0.7505(5) 0.2414(3) 0.5406(2) 0.0628(9) Uani 1 d . .
H15A H 0.8260(19) 0.2837(4) 0.5682(8) 0.075 Uiso 1 calc R .
H15B H 0.8097(21) 0.1928(11) 0.5161(2) 0.075 Uiso 1 calc R .
H15C H 0.6819(5) 0.2081(13) 0.5715(8) 0.075 Uiso 1 calc R .

loop_
_atom_type_symbol
_atom_type_description
_atom_type_scat_dispersion_real
_atom_type_scat_dispersion_imag
_atom_type_scat_source
C C 0.0033 0.0016 'International Tables Vol C Tables 4.2.6.8 and 6.1.1.4'
H H 0.0000 0.0000 'International Tables Vol C Tables 4.2.6.8 and 6.1.1.4'
N N 0.0061 0.0033 'International Tables Vol C Tables 4.2.6.8 and 6.1.1.4'
O O 0.0106 0.0060 'International Tables Vol C Tables 4.2.6.8 and 6.1.1.4'
Ni Ni 0.3393 1.1124 'International Tables Vol C Tables 4.2.6.8 and 6.1.1.4'

loop_
_geom_angle_atom_site_label_1
_geom_angle_atom_site_label_2
_geom_angle_atom_site_label_3
_geom_angle
_geom_angle_site_symmetry_1
_geom_angle_site_symmetry_3
_geom_angle_publ_flag
N2 Ni O5 99.00(10) . . ?
N2 Ni N3 86.03(11) . . ?
O5 Ni N3 93.90(9) . . ?
N2 Ni N1 85.15(11) . . ?
O5 Ni N1 91.21(10) . . ?
N3 Ni N1 170.40(10) . . ?
N2 Ni O4 91.05(10) . . ?
O5 Ni O4 169.86(8) . . ?
N3 Ni O4 88.07(9) . . ?
N1 Ni O4 88.31(10) . . ?
N2 Ni O3 150.82(10) . . ?
O5 Ni O3 110.10(8) . . ?
N3 Ni O3 93.75(9) . . ?
N1 Ni O3 92.11(9) . . ?
O4 Ni O3 59.81(7) . . ?
C12 O3 Ni 89.2(2) . . ?
C12 O4 Ni 90.3(2) . . ?
C14 O5 Ni 131.5(2) . . ?
C11 N1 C1 111.7(2) . . ?
C11 N1 Ni 122.3(2) . . ?
C1 N1 Ni 105.2(2) . . ?
C2 N2 C3 118.5(3) . . ?
C2 N2 Ni 106.1(2) . . ?
C3 N2 Ni 105.0(2) . . ?
C5 N3 C4 111.7(3) . . ?
C5 N3 Ni 120.8(2) . . ?
C4 N3 Ni 104.3(2) . . ?
C7 N4 C6 123.2(3) . . ?
C9 N5 C10 122.9(3) . . ?
N1 C1 C2 110.6(3) . . ?
N2 C2 C1 106.8(3) . . ?
N2 C3 C4 106.9(3) . . ?
N3 C4 C3 110.8(3) . . ?
N3 C5 C6 113.5(3) . . ?
N4 C6 C5 115.8(3) . . ?
O1 C7 N4 122.1(3) . . ?
O1 C7 C8 118.7(3) . . ?
N4 C7 C8 119.1(3) . . ?
C7 C8 C9 122.0(3) . . ?
O2 C9 N5 123.2(3) . . ?
O2 C9 C8 119.8(3) . . ?
N5 C9 C8 116.9(3) . . ?
N5 C10 C11 112.2(3) . . ?
N1 C11 C10 113.5(2) . . ?
O4 C12 O3 120.5(3) . . ?
O4 C12 C13 119.6(3) . . ?
O3 C12 C13 119.9(3) . . ?
O6 C14 O5 124.1(3) . . ?
O6 C14 C15 119.5(3) . . ?
O5 C14 C15 116.4(3) . . ?

loop_
_geom_bond_atom_site_label_1
_geom_bond_atom_site_label_2
_geom_bond_distance
_geom_bond_site_symmetry_2
_geom_bond_publ_flag
Ni N2 2.020(3) . ?
Ni O5 2.042(2) . ?
Ni N3 2.087(2) . ?
Ni N1 2.094(3) . ?
Ni O4 2.184(2) . ?
Ni O3 2.199(2) . ?
O1 C7 1.218(4) . ?
O2 C9 1.228(3) . ?
O3 C12 1.267(4) . ?
O4 C12 1.250(4) . ?
O5 C14 1.271(3) . ?
O6 C14 1.219(4) . ?
N1 C11 1.477(4) . ?
N1 C1 1.482(4) . ?
N2 C2 1.459(5) . ?
N2 C3 1.463(4) . ?
N3 C5 1.471(4) . ?
N3 C4 1.484(4) . ?
N4 C7 1.327(4) . ?
N4 C6 1.458(4) . ?
N5 C9 1.319(4) . ?
N5 C10 1.454(4) . ?
C1 C2 1.513(5) . ?
C3 C4 1.511(5) . ?
C5 C6 1.503(5) . ?
C7 C8 1.505(4) . ?
C8 C9 1.523(4) . ?
C10 C11 1.515(4) . ?
C12 C13 1.500(4) . ?
C14 C15 1.496(4) . ?
